data_7016064
loop_
_publ_author_name
'Pun, Doris'
'Knobloch, Donald J.'
'Lobkovsky, Emil'
'Chirik, Paul J.'

_publ_section_title
;
 Cyclisation of \a,\w-dienes promoted by bis(indenyl)zirconium sandwich
 and ansa-titanocene dinitrogen complexes.
;
_journal_issue 30
_journal_name_full 'Dalton transactions (Cambridge, England : 2003)'
_journal_page_first 7737
_journal_page_last 7747
_journal_paper_doi 10.1039/c1dt10149h
_journal_volume 40
_journal_year 2011
_chemical_formula_moiety 'C40 H57 N Zr, C5 H12'
_chemical_formula_sum 'C45 H69 N Zr'
_chemical_formula_weight 715.23
_chemical_name_systematic
;
?
;
_space_group_IT_number 14
_symmetry_cell_setting monoclinic
_symmetry_space_group_name_Hall '-P 2ybc'
_symmetry_space_group_name_H-M 'P 1 21/c 1'
_atom_sites_solution_hydrogens mixed
_atom_sites_solution_primary direct
_atom_sites_solution_secondary difmap
_audit_creation_method SHELXL-97
_cell_angle_alpha 90.00
_cell_angle_beta 92.942(2)
_cell_angle_gamma 90.00
_cell_formula_units_Z 4
_cell_length_a 13.2599(4)
_cell_length_b 17.5475(6)
_cell_length_c 17.0737(6)
_cell_measurement_reflns_used 9038
_cell_measurement_temperature 173(2)
_cell_measurement_theta_max 26.21
_cell_measurement_theta_min 2.31
_cell_volume 3967.4(2)
_computing_cell_refinement 'Bruker SAINT+'
_computing_data_collection 'Bruker APEX2'
_computing_data_reduction 'Bruker SAINT+'
_computing_molecular_graphics 'Bruker SHELXTL'
_computing_publication_material 'Bruker SHELXTL'
_computing_structure_refinement 'SHELXL-97 (Sheldrick, 1997)'
_computing_structure_solution 'SHELXS-97 (Sheldrick, 1990)'
_diffrn_ambient_temperature 173(2)
_diffrn_measured_fraction_theta_full 1.000
_diffrn_measured_fraction_theta_max 1.000
_diffrn_measurement_device_type 'Bruker X8 APEX II diffractometer'
_diffrn_measurement_method 'phi and omega scans'
_diffrn_radiation_monochromator graphite
_diffrn_radiation_source 'fine-focus sealed tube'
_diffrn_radiation_type MoK\a
_diffrn_radiation_wavelength 0.71073
_diffrn_reflns_av_R_equivalents 0.0643
_diffrn_reflns_av_sigmaI/netI 0.0575
_diffrn_reflns_limit_h_max 18
_diffrn_reflns_limit_h_min -18
_diffrn_reflns_limit_k_max 25
_diffrn_reflns_limit_k_min -23
_diffrn_reflns_limit_l_max 24
_diffrn_reflns_limit_l_min -24
_diffrn_reflns_number 54861
_diffrn_reflns_theta_full 30.51
_diffrn_reflns_theta_max 30.51
_diffrn_reflns_theta_min 1.93
_exptl_absorpt_coefficient_mu 0.308
_exptl_absorpt_correction_T_max 0.9000
_exptl_absorpt_correction_T_min 0.8740
_exptl_absorpt_correction_type multi-scan
_exptl_absorpt_process_details SADABS
_exptl_crystal_colour yellow
_exptl_crystal_density_diffrn 1.197
_exptl_crystal_density_method 'not measured'
_exptl_crystal_description block
_exptl_crystal_F_000 1544
_exptl_crystal_size_max 0.45
_exptl_crystal_size_mid 0.40
_exptl_crystal_size_min 0.35
_refine_diff_density_max 0.797
_refine_diff_density_min -0.472
_refine_diff_density_rms 0.072
_refine_ls_extinction_method none
_refine_ls_goodness_of_fit_ref 1.073
_refine_ls_hydrogen_treatment mixed
_refine_ls_matrix_type full
_refine_ls_number_parameters 531
_refine_ls_number_reflns 12109
_refine_ls_number_restraints 0
_refine_ls_restrained_S_all 1.073
_refine_ls_R_factor_all 0.0612
_refine_ls_R_factor_gt 0.0414
_refine_ls_shift/su_max 0.002
_refine_ls_shift/su_mean 0.000
_refine_ls_structure_factor_coef Fsqd
_refine_ls_weighting_details 'calc w=1/[\s^2^(Fo^2^)+(0.0412P)^2^+0.7018P] where P=(Fo^2^+2Fc^2^)/3'
_refine_ls_weighting_scheme calc
_refine_ls_wR_factor_gt 0.0942
_refine_ls_wR_factor_ref 0.1024
_reflns_number_gt 9212
_reflns_number_total 12109
_reflns_threshold_expression >2sigma(I)
_cod_data_source_file c1dt10149h.txt
_cod_data_source_block dp14
_cod_depositor_comments
;
The following automatic conversions were performed:

'_symmetry_cell_setting' value 'Monoclinic' changed to 'monoclinic'
according to /home/saulius/struct/CIF-dictionaries/cif_core.dic
dictionary named 'cif_core.dic' version 2.4.1 from 2010-06-29.

Automatic conversion script
Id: cif_fix_values 1715 2011-07-08 13:25:40Z adriana 
;
_cod_original_sg_symbol_H-M P2(1)/c
_cod_database_code 7016064

loop_
_symmetry_equiv_pos_as_xyz
'x, y, z'
'-x, y+1/2, -z+1/2'
'-x, -y, -z'
'x, -y-1/2, z-1/2'

loop_
_atom_site_label
_atom_site_type_symbol
_atom_site_fract_x
_atom_site_fract_y
_atom_site_fract_z
_atom_site_U_iso_or_equiv
_atom_site_adp_type
_atom_site_occupancy
_atom_site_symmetry_multiplicity
_atom_site_calc_flag
_atom_site_refinement_flags
_atom_site_disorder_assembly
_atom_site_disorder_group
Zr1 Zr 0.185710(10) 0.471180(7) 0.258705(7) 0.01585(3) Uani 1 1 d . . .
N1 N 0.30765(10) 0.61552(7) 0.02467(7) 0.0255(3) Uani 1 1 d . . .
C1 C 0.21686(11) 0.33726(8) 0.20847(8) 0.0190(3) Uani 1 1 d . . .
C2 C 0.19003(11) 0.33117(8) 0.28686(8) 0.0195(3) Uani 1 1 d . . .
H2 H 0.2357(12) 0.3142(9) 0.3270(9) 0.019(4) Uiso 1 1 d . . .
C3 C 0.08801(11) 0.35083(8) 0.29538(8) 0.0188(3) Uani 1 1 d . . .
C4 C 0.04752(10) 0.36882(8) 0.21849(8) 0.0181(3) Uani 1 1 d . . .
C5 C -0.05068(11) 0.38859(8) 0.18746(9) 0.0228(3) Uani 1 1 d . . .
H5 H -0.1019(13) 0.3954(9) 0.2190(9) 0.022(4) Uiso 1 1 d . . .
C6 C -0.06732(11) 0.39833(9) 0.10885(9) 0.0247(3) Uani 1 1 d . . .
H6 H -0.1336(12) 0.4087(9) 0.0894(9) 0.022(4) Uiso 1 1 d . . .
C7 C 0.01094(12) 0.38990(9) 0.05690(9) 0.0238(3) Uani 1 1 d . . .
H7 H -0.0023(12) 0.3974(9) 0.0056(10) 0.027(4) Uiso 1 1 d . . .
C8 C 0.10593(11) 0.37159(8) 0.08369(8) 0.0202(3) Uani 1 1 d . . .
H8 H 0.1546(12) 0.3651(8) 0.0505(9) 0.018(4) Uiso 1 1 d . . .
C9 C 0.12693(10) 0.36073(8) 0.16505(8) 0.0177(3) Uani 1 1 d . . .
C10 C 0.23584(11) 0.49144(8) 0.40217(8) 0.0206(3) Uani 1 1 d . . .
C11 C 0.13351(11) 0.51352(8) 0.39058(8) 0.0199(3) Uani 1 1 d . . .
H11 H 0.0810(13) 0.4858(9) 0.4118(9) 0.019(4) Uiso 1 1 d . . .
C12 C 0.12447(11) 0.58007(8) 0.34459(8) 0.0191(3) Uani 1 1 d . . .
C13 C 0.22487(11) 0.60225(8) 0.32953(8) 0.0191(3) Uani 1 1 d . . .
C14 C 0.26176(12) 0.66650(8) 0.29009(8) 0.0230(3) Uani 1 1 d . . .
H14 H 0.2177(13) 0.7024(9) 0.2669(9) 0.024(4) Uiso 1 1 d . . .
C15 C 0.36314(13) 0.67704(9) 0.28826(9) 0.0284(4) Uani 1 1 d . . .
H15 H 0.3873(13) 0.7156(9) 0.2647(10) 0.026(4) Uiso 1 1 d . . .
C16 C 0.43153(12) 0.62463(10) 0.32411(9) 0.0285(4) Uani 1 1 d . . .
H16 H 0.5037(14) 0.6352(10) 0.3244(10) 0.038(5) Uiso 1 1 d . . .
C17 C 0.39913(11) 0.56203(9) 0.36157(9) 0.0250(3) Uani 1 1 d . . .
H17 H 0.4475(14) 0.5282(9) 0.3847(10) 0.030(5) Uiso 1 1 d . . .
C18 C 0.29402(11) 0.54851(8) 0.36537(8) 0.0199(3) Uani 1 1 d . . .
C19 C 0.31184(11) 0.30876(8) 0.17405(9) 0.0222(3) Uani 1 1 d . . .
H19 H 0.3344(11) 0.3463(8) 0.1354(8) 0.009(3) Uiso 1 1 d . . .
C20 C 0.39804(11) 0.29904(10) 0.23488(10) 0.0290(4) Uani 1 1 d . . .
H20A H 0.4100 0.3473 0.2628 0.043 Uiso 1 1 calc R . .
H20B H 0.4592 0.2841 0.2089 0.043 Uiso 1 1 calc R . .
H20C H 0.3807 0.2594 0.2723 0.043 Uiso 1 1 calc R . .
C21 C 0.29093(13) 0.23320(9) 0.13162(11) 0.0337(4) Uani 1 1 d . . .
H21A H 0.2714 0.1947 0.1695 0.051 Uiso 1 1 calc R . .
H21B H 0.3520 0.2164 0.1066 0.051 Uiso 1 1 calc R . .
H21C H 0.2361 0.2401 0.0916 0.051 Uiso 1 1 calc R . .
C22 C 0.03488(11) 0.33452(8) 0.36976(8) 0.0219(3) Uani 1 1 d . . .
H22 H 0.0715(12) 0.3542(9) 0.4119(9) 0.019(4) Uiso 1 1 d . . .
C23 C 0.03414(17) 0.24935(10) 0.38534(11) 0.0439(5) Uani 1 1 d . . .
H23A H -0.0044 0.2235 0.3426 0.066 Uiso 1 1 calc R . .
H23B H 0.0027 0.2394 0.4350 0.066 Uiso 1 1 calc R . .
H23C H 0.1036 0.2301 0.3884 0.066 Uiso 1 1 calc R . .
C24 C -0.07224(13) 0.36466(12) 0.37231(10) 0.0408(5) Uani 1 1 d . . .
H24A H -0.0738 0.4183 0.3564 0.061 Uiso 1 1 calc R . .
H24B H -0.0951 0.3601 0.4258 0.061 Uiso 1 1 calc R . .
H24C H -0.1169 0.3350 0.3364 0.061 Uiso 1 1 calc R . .
C25 C 0.27335(12) 0.43330(9) 0.46194(9) 0.0253(3) Uani 1 1 d . . .
H25 H 0.2243(13) 0.3953(10) 0.4664(9) 0.029(5) Uiso 1 1 d . . .
C26 C 0.28198(16) 0.47140(11) 0.54249(10) 0.0409(5) Uani 1 1 d . . .
H26A H 0.3320 0.5125 0.5420 0.061 Uiso 1 1 calc R . .
H26B H 0.3033 0.4336 0.5823 0.061 Uiso 1 1 calc R . .
H26C H 0.2162 0.4925 0.5549 0.061 Uiso 1 1 calc R . .
C27 C 0.37244(13) 0.39397(10) 0.44602(10) 0.0360(4) Uani 1 1 d . . .
H27A H 0.3728 0.3801 0.3904 0.054 Uiso 1 1 calc R . .
H27B H 0.3796 0.3479 0.4783 0.054 Uiso 1 1 calc R . .
H27C H 0.4288 0.4286 0.4591 0.054 Uiso 1 1 calc R . .
C28 C 0.03264(12) 0.62784(9) 0.32726(9) 0.0240(3) Uani 1 1 d . . .
H28 H 0.0473(12) 0.6587(9) 0.2836(9) 0.019(4) Uiso 1 1 d . . .
C29 C -0.06171(12) 0.58241(11) 0.30718(11) 0.0386(4) Uani 1 1 d . . .
H29A H -0.0504 0.5492 0.2623 0.058 Uiso 1 1 calc R . .
H29B H -0.1177 0.6172 0.2938 0.058 Uiso 1 1 calc R . .
H29C H -0.0783 0.5512 0.3524 0.058 Uiso 1 1 calc R . .
C30 C 0.01607(14) 0.68109(10) 0.39581(11) 0.0379(4) Uani 1 1 d . . .
H30A H -0.0002 0.6511 0.4419 0.057 Uiso 1 1 calc R . .
H30B H -0.0399 0.7158 0.3819 0.057 Uiso 1 1 calc R . .
H30C H 0.0776 0.7107 0.4077 0.057 Uiso 1 1 calc R . .
C31 C 0.11519(11) 0.54410(8) 0.16013(8) 0.0199(3) Uani 1 1 d . . .
H31B H 0.0543(13) 0.5234(9) 0.1437(10) 0.025(4) Uiso 1 1 d . . .
H31A H 0.0975(13) 0.5947(10) 0.1779(10) 0.029(5) Uiso 1 1 d . . .
C32 C 0.18746(11) 0.54785(8) 0.09233(8) 0.0207(3) Uani 1 1 d . . .
H32 H 0.1503(13) 0.5295(8) 0.0431(10) 0.026(4) Uiso 1 1 d . . .
C33 C 0.22494(12) 0.62741(9) 0.07627(9) 0.0239(3) Uani 1 1 d . . .
H33B H 0.1724(11) 0.6591(8) 0.0521(8) 0.011(4) Uiso 1 1 d . . .
H33A H 0.2469(13) 0.6513(9) 0.1293(10) 0.029(4) Uiso 1 1 d . . .
C34 C 0.36177(13) 0.54763(10) 0.05406(10) 0.0305(4) Uani 1 1 d . . .
H34B H 0.4208(13) 0.5601(9) 0.0848(10) 0.025(4) Uiso 1 1 d . . .
H34A H 0.3872(16) 0.5161(11) 0.0092(12) 0.051(6) Uiso 1 1 d . . .
C35 C 0.28795(11) 0.50252(9) 0.10342(8) 0.0213(3) Uani 1 1 d . . .
H35 H 0.2800(11) 0.4520(8) 0.0805(9) 0.013(4) Uiso 1 1 d . . .
C36 C 0.32292(11) 0.49527(9) 0.18957(8) 0.0210(3) Uani 1 1 d . . .
H36B H 0.3797(14) 0.4630(9) 0.1973(10) 0.027(5) Uiso 1 1 d . . .
H36A H 0.3425(13) 0.5439(9) 0.2067(10) 0.028(5) Uiso 1 1 d . . .
C37 C 0.37036(13) 0.68259(10) 0.00887(9) 0.0319(4) Uani 1 1 d . . .
C38 C 0.42741(16) 0.71390(11) 0.08159(11) 0.0468(5) Uani 1 1 d . . .
H38A H 0.3791 0.7303 0.1197 0.070 Uiso 1 1 calc R . .
H38B H 0.4687 0.7575 0.0669 0.070 Uiso 1 1 calc R . .
H38C H 0.4712 0.6741 0.1049 0.070 Uiso 1 1 calc R . .
C39 C 0.30057(17) 0.74526(11) -0.02455(13) 0.0544(6) Uani 1 1 d . . .
H39A H 0.2584 0.7249 -0.0685 0.082 Uiso 1 1 calc R . .
H39B H 0.3412 0.7877 -0.0430 0.082 Uiso 1 1 calc R . .
H39C H 0.2573 0.7634 0.0164 0.082 Uiso 1 1 calc R . .
C40 C 0.44440(16) 0.66076(13) -0.05152(11) 0.0516(6) Uani 1 1 d . . .
H40A H 0.4919 0.6229 -0.0291 0.077 Uiso 1 1 calc R . .
H40B H 0.4817 0.7061 -0.0670 0.077 Uiso 1 1 calc R . .
H40C H 0.4077 0.6392 -0.0976 0.077 Uiso 1 1 calc R . .
C1S C 0.7342(2) 0.60543(19) 0.10819(19) 0.1010(11) Uani 1 1 d . . .
H1SA H 0.7041 0.6521 0.0859 0.152 Uiso 1 1 calc R . .
H1SB H 0.7482 0.5699 0.0658 0.152 Uiso 1 1 calc R . .
H1SC H 0.7973 0.6179 0.1378 0.152 Uiso 1 1 calc R . .
C2S C 0.6624(2) 0.56927(16) 0.16180(14) 0.0701(8) Uani 1 1 d . . .
H2SA H 0.6474 0.6069 0.2028 0.084 Uiso 1 1 calc R . .
H2SB H 0.5984 0.5591 0.1311 0.084 Uiso 1 1 calc R . .
C3S C 0.69463(16) 0.49777(13) 0.20124(15) 0.0572(6) Uani 1 1 d . . .
H3SA H 0.7571 0.5082 0.2337 0.069 Uiso 1 1 calc R . .
H3SB H 0.7120 0.4606 0.1605 0.069 Uiso 1 1 calc R . .
C4S C 0.62028(17) 0.46141(14) 0.25212(14) 0.0573(6) Uani 1 1 d . . .
H4SA H 0.6020 0.4986 0.2926 0.069 Uiso 1 1 calc R . .
H4SB H 0.5582 0.4498 0.2196 0.069 Uiso 1 1 calc R . .
C5S C 0.6547(2) 0.39218(14) 0.29088(18) 0.0736(8) Uani 1 1 d . . .
H5SA H 0.6014 0.3725 0.3232 0.110 Uiso 1 1 calc R . .
H5SB H 0.7153 0.4030 0.3243 0.110 Uiso 1 1 calc R . .
H5SC H 0.6706 0.3540 0.2514 0.110 Uiso 1 1 calc R . .

loop_
_atom_site_aniso_label
_atom_site_aniso_U_11
_atom_site_aniso_U_22
_atom_site_aniso_U_33
_atom_site_aniso_U_23
_atom_site_aniso_U_13
_atom_site_aniso_U_12
Zr1 0.01533(6) 0.01499(6) 0.01727(6) 0.00001(5) 0.00117(4) -0.00006(5)
N1 0.0261(6) 0.0276(7) 0.0232(6) 0.0061(5) 0.0037(5) -0.0046(5)
C1 0.0178(6) 0.0152(6) 0.0242(6) -0.0007(5) 0.0015(5) 0.0001(5)
C2 0.0201(7) 0.0158(6) 0.0224(6) 0.0020(5) -0.0006(5) 0.0007(5)
C3 0.0175(6) 0.0173(6) 0.0216(6) 0.0011(5) 0.0025(5) -0.0017(5)
C4 0.0157(6) 0.0153(6) 0.0234(6) -0.0014(5) 0.0014(5) -0.0023(5)
C5 0.0164(7) 0.0241(7) 0.0281(7) -0.0015(6) 0.0033(6) -0.0018(6)
C6 0.0176(7) 0.0271(8) 0.0287(7) 0.0005(6) -0.0043(6) -0.0003(6)
C7 0.0257(7) 0.0237(7) 0.0216(7) -0.0006(6) -0.0030(6) -0.0032(6)
C8 0.0207(7) 0.0191(7) 0.0209(6) -0.0030(5) 0.0039(5) -0.0035(5)
C9 0.0175(6) 0.0142(6) 0.0215(6) -0.0010(5) 0.0017(5) -0.0014(5)
C10 0.0223(7) 0.0218(7) 0.0177(6) -0.0006(5) -0.0002(5) 0.0008(6)
C11 0.0205(7) 0.0201(7) 0.0192(6) -0.0011(5) 0.0043(5) -0.0014(5)
C12 0.0200(7) 0.0177(6) 0.0195(6) -0.0033(5) 0.0006(5) 0.0005(5)
C13 0.0202(7) 0.0171(6) 0.0200(6) -0.0034(5) 0.0010(5) -0.0004(5)
C14 0.0290(8) 0.0177(7) 0.0222(7) -0.0017(6) -0.0006(6) -0.0024(6)
C15 0.0330(8) 0.0239(8) 0.0283(7) -0.0009(6) 0.0028(6) -0.0116(6)
C16 0.0204(7) 0.0339(8) 0.0311(8) -0.0067(7) -0.0002(6) -0.0082(6)
C17 0.0212(7) 0.0272(8) 0.0261(7) -0.0024(6) -0.0030(6) -0.0021(6)
C18 0.0200(7) 0.0210(7) 0.0186(6) -0.0027(5) -0.0001(5) -0.0007(5)
C19 0.0186(7) 0.0199(7) 0.0283(7) -0.0020(6) 0.0039(6) 0.0023(6)
C20 0.0188(7) 0.0325(8) 0.0356(8) -0.0001(7) 0.0011(6) 0.0074(6)
C21 0.0290(8) 0.0271(8) 0.0455(9) -0.0115(7) 0.0070(7) 0.0029(7)
C22 0.0222(7) 0.0231(7) 0.0209(6) 0.0010(6) 0.0044(5) -0.0046(6)
C23 0.0657(13) 0.0269(9) 0.0408(10) 0.0056(8) 0.0212(9) -0.0084(9)
C24 0.0260(9) 0.0632(12) 0.0340(8) 0.0123(9) 0.0107(7) 0.0035(8)
C25 0.0266(8) 0.0265(8) 0.0228(7) 0.0033(6) -0.0010(6) 0.0009(6)
C26 0.0574(12) 0.0439(10) 0.0212(7) 0.0023(7) -0.0009(8) 0.0120(9)
C27 0.0356(9) 0.0373(9) 0.0344(8) 0.0057(7) -0.0037(7) 0.0123(8)
C28 0.0231(7) 0.0241(7) 0.0252(7) 0.0005(6) 0.0033(6) 0.0066(6)
C29 0.0218(8) 0.0399(10) 0.0538(11) -0.0130(9) -0.0023(8) 0.0071(7)
C30 0.0395(10) 0.0308(9) 0.0432(10) -0.0110(8) 0.0010(8) 0.0140(7)
C31 0.0186(7) 0.0195(7) 0.0216(6) 0.0015(5) 0.0021(5) -0.0003(5)
C32 0.0202(7) 0.0230(7) 0.0189(6) 0.0025(5) 0.0001(5) -0.0005(5)
C33 0.0231(7) 0.0240(7) 0.0245(7) 0.0046(6) 0.0016(6) -0.0021(6)
C34 0.0271(8) 0.0318(9) 0.0336(8) 0.0064(7) 0.0103(7) 0.0003(7)
C35 0.0197(7) 0.0209(7) 0.0238(7) 0.0005(6) 0.0057(5) -0.0009(6)
C36 0.0181(7) 0.0204(7) 0.0246(7) -0.0014(6) 0.0019(5) -0.0012(6)
C37 0.0334(9) 0.0348(9) 0.0276(7) 0.0081(7) 0.0034(7) -0.0117(7)
C38 0.0522(12) 0.0471(11) 0.0411(10) 0.0006(9) 0.0042(9) -0.0255(9)
C39 0.0583(13) 0.0426(11) 0.0625(13) 0.0285(10) 0.0036(11) -0.0111(10)
C40 0.0543(12) 0.0587(13) 0.0441(10) 0.0009(9) 0.0235(9) -0.0239(10)
C1S 0.093(2) 0.122(2) 0.088(2) -0.0017(19) 0.0083(18) -0.0618(19)
C2S 0.0683(17) 0.0879(19) 0.0541(14) -0.0056(14) 0.0016(12) 0.0104(15)
C3S 0.0331(11) 0.0575(13) 0.0813(16) -0.0218(12) 0.0044(11) -0.0093(10)
C4S 0.0365(11) 0.0743(16) 0.0609(14) -0.0054(12) 0.0007(10) 0.0055(11)
C5S 0.0578(15) 0.0640(16) 0.0971(19) -0.0083(15) -0.0137(14) -0.0072(13)

loop_
_atom_type_symbol
_atom_type_description
_atom_type_scat_dispersion_real
_atom_type_scat_dispersion_imag
_atom_type_scat_source
C C 0.0033 0.0016 'International Tables Vol C Tables 4.2.6.8 and 6.1.1.4'
H H 0.0000 0.0000 'International Tables Vol C Tables 4.2.6.8 and 6.1.1.4'
N N 0.0061 0.0033 'International Tables Vol C Tables 4.2.6.8 and 6.1.1.4'
Zr Zr -2.9673 0.5597 'International Tables Vol C Tables 4.2.6.8 and 6.1.1.4'

loop_
_geom_angle_atom_site_label_1
_geom_angle_atom_site_label_2
_geom_angle_atom_site_label_3
_geom_angle
_geom_angle_site_symmetry_1
_geom_angle_site_symmetry_3
_geom_angle_publ_flag
C36 Zr1 C31 79.62(5) . . ?
C36 Zr1 C11 133.01(5) . . ?
C31 Zr1 C11 112.10(5) . . ?
C36 Zr1 C2 105.84(5) . . ?
C31 Zr1 C2 134.27(5) . . ?
C11 Zr1 C2 97.08(5) . . ?
C36 Zr1 C10 107.51(5) . . ?
C31 Zr1 C10 135.59(5) . . ?
C11 Zr1 C10 32.66(5) . . ?
C2 Zr1 C10 87.12(5) . . ?
C36 Zr1 C1 81.23(5) . . ?
C31 Zr1 C1 109.74(5) . . ?
C11 Zr1 C1 129.43(5) . . ?
C2 Zr1 C1 32.36(5) . . ?
C10 Zr1 C1 114.66(5) . . ?
C36 Zr1 C12 116.51(5) . . ?
C31 Zr1 C12 82.75(5) . . ?
C11 Zr1 C12 32.25(4) . . ?
C2 Zr1 C12 128.75(5) . . ?
C10 Zr1 C12 54.35(4) . . ?
C1 Zr1 C12 160.52(5) . . ?
C36 Zr1 C3 135.25(5) . . ?
C31 Zr1 C3 116.66(5) . . ?
C11 Zr1 C3 81.87(5) . . ?
C2 Zr1 C3 32.24(5) . . ?
C10 Zr1 C3 89.44(5) . . ?
C1 Zr1 C3 54.25(5) . . ?
C12 Zr1 C3 107.11(5) . . ?
C36 Zr1 C9 92.42(5) . . ?
C31 Zr1 C9 82.29(5) . . ?
C11 Zr1 C9 133.24(5) . . ?
C2 Zr1 C9 52.50(4) . . ?
C10 Zr1 C9 138.93(4) . . ?
C1 Zr1 C9 32.26(4) . . ?
C12 Zr1 C9 144.19(4) . . ?
C3 Zr1 C9 53.14(4) . . ?
C36 Zr1 C4 124.06(5) . . ?
C31 Zr1 C4 86.37(5) . . ?
C11 Zr1 C4 102.50(5) . . ?
C2 Zr1 C4 52.34(4) . . ?
C10 Zr1 C4 119.56(5) . . ?
C1 Zr1 C4 53.43(4) . . ?
C12 Zr1 C4 114.89(4) . . ?
C3 Zr1 C4 31.83(4) . . ?
C9 Zr1 C4 31.80(4) . . ?
C36 Zr1 C18 80.78(5) . . ?
C31 Zr1 C18 114.20(5) . . ?
C11 Zr1 C18 52.53(5) . . ?
C2 Zr1 C18 111.48(4) . . ?
C10 Zr1 C18 32.03(5) . . ?
C1 Zr1 C18 128.06(4) . . ?
C12 Zr1 C18 53.07(4) . . ?
C3 Zr1 C18 121.18(4) . . ?
C9 Zr1 C18 160.32(4) . . ?
C4 Zr1 C18 151.49(4) . . ?
C36 Zr1 C13 86.07(5) . . ?
C31 Zr1 C13 84.98(5) . . ?
C11 Zr1 C13 52.09(4) . . ?
C2 Zr1 C13 139.96(4) . . ?
C10 Zr1 C13 52.98(4) . . ?
C1 Zr1 C13 158.28(4) . . ?
C12 Zr1 C13 31.71(4) . . ?
C3 Zr1 C13 133.96(4) . . ?
C9 Zr1 C13 167.25(4) . . ?
C4 Zr1 C13 146.39(4) . . ?
C18 Zr1 C13 31.48(4) . . ?
C33 N1 C34 106.26(12) . . ?
C33 N1 C37 116.47(13) . . ?
C34 N1 C37 116.14(13) . . ?
C2 C1 C9 105.66(12) . . ?
C2 C1 C19 127.23(13) . . ?
C9 C1 C19 125.85(13) . . ?
C2 C1 Zr1 72.29(8) . . ?
C9 C1 Zr1 76.32(8) . . ?
C19 C1 Zr1 126.41(9) . . ?
C1 C2 C3 111.73(12) . . ?
C1 C2 Zr1 75.35(8) . . ?
C3 C2 Zr1 76.54(8) . . ?
C2 C3 C4 106.05(12) . . ?
C2 C3 C22 122.10(12) . . ?
C4 C3 C22 130.17(13) . . ?
C2 C3 Zr1 71.22(8) . . ?
C4 C3 Zr1 76.41(8) . . ?
C22 C3 Zr1 128.51(9) . . ?
C5 C4 C3 133.61(14) . . ?
C5 C4 C9 118.33(12) . . ?
C3 C4 C9 108.00(12) . . ?
C5 C4 Zr1 122.83(10) . . ?
C3 C4 Zr1 71.76(8) . . ?
C9 C4 Zr1 73.12(7) . . ?
C6 C5 C4 119.80(14) . . ?
C5 C6 C7 121.43(13) . . ?
C8 C7 C6 120.95(14) . . ?
C7 C8 C9 119.69(14) . . ?
C8 C9 C1 131.56(13) . . ?
C8 C9 C4 119.78(12) . . ?
C1 C9 C4 108.54(12) . . ?
C8 C9 Zr1 122.65(9) . . ?
C1 C9 Zr1 71.42(8) . . ?
C4 C9 Zr1 75.08(8) . . ?
C11 C10 C18 106.39(12) . . ?
C11 C10 C25 124.05(13) . . ?
C18 C10 C25 127.18(13) . . ?
C11 C10 Zr1 72.59(8) . . ?
C18 C10 Zr1 78.10(8) . . ?
C25 C10 Zr1 128.37(10) . . ?
C12 C11 C10 110.99(13) . . ?
C12 C11 Zr1 76.36(8) . . ?
C10 C11 Zr1 74.75(8) . . ?
C11 C12 C13 105.89(12) . . ?
C11 C12 C28 128.31(13) . . ?
C13 C12 C28 124.81(13) . . ?
C11 C12 Zr1 71.39(8) . . ?
C13 C12 Zr1 76.93(8) . . ?
C28 C12 Zr1 125.65(9) . . ?
C14 C13 C12 130.85(13) . . ?
C14 C13 C18 119.98(13) . . ?
C12 C13 C18 109.11(12) . . ?
C14 C13 Zr1 122.82(10) . . ?
C12 C13 Zr1 71.36(8) . . ?
C18 C13 Zr1 74.23(8) . . ?
C15 C14 C13 119.10(14) . . ?
C14 C15 C16 121.11(15) . . ?
C17 C16 C15 121.51(15) . . ?
C16 C17 C18 119.62(14) . . ?
C17 C18 C10 133.72(14) . . ?
C17 C18 C13 118.67(13) . . ?
C10 C18 C13 107.54(12) . . ?
C17 C18 Zr1 123.78(10) . . ?
C10 C18 Zr1 69.87(8) . . ?
C13 C18 Zr1 74.30(8) . . ?
C1 C19 C20 112.81(12) . . ?
C1 C19 C21 109.80(12) . . ?
C20 C19 C21 109.84(13) . . ?
C3 C22 C23 109.94(13) . . ?
C3 C22 C24 115.81(13) . . ?
C23 C22 C24 108.87(15) . . ?
C10 C25 C27 116.34(13) . . ?
C10 C25 C26 108.64(13) . . ?
C27 C25 C26 109.51(14) . . ?
C12 C28 C29 113.97(13) . . ?
C12 C28 C30 109.89(12) . . ?
C29 C28 C30 110.40(14) . . ?
C32 C31 Zr1 109.36(9) . . ?
C33 C32 C31 113.48(12) . . ?
C33 C32 C35 101.94(12) . . ?
C31 C32 C35 116.65(12) . . ?
N1 C33 C32 104.01(12) . . ?
N1 C34 C35 106.90(13) . . ?
C36 C35 C34 113.57(13) . . ?
C36 C35 C32 112.11(12) . . ?
C34 C35 C32 103.58(12) . . ?
C35 C36 Zr1 107.85(9) . . ?
N1 C37 C40 108.38(15) . . ?
N1 C37 C38 113.59(13) . . ?
C40 C37 C38 109.59(15) . . ?
N1 C37 C39 107.83(14) . . ?
C40 C37 C39 109.27(16) . . ?
C38 C37 C39 108.10(16) . . ?
C3S C2S C1S 117.5(2) . . ?
C2S C3S C4S 116.4(2) . . ?
C5S C4S C3S 115.1(2) . . ?

loop_
_geom_bond_atom_site_label_1
_geom_bond_atom_site_label_2
_geom_bond_distance
_geom_bond_site_symmetry_2
_geom_bond_publ_flag
Zr1 C36 2.2589(15) . ?
Zr1 C31 2.2765(14) . ?
Zr1 C11 2.5021(14) . ?
Zr1 C2 2.5034(14) . ?
Zr1 C10 2.5300(13) . ?
Zr1 C1 2.5426(14) . ?
Zr1 C12 2.5657(14) . ?
Zr1 C3 2.5717(14) . ?
Zr1 C9 2.6063(13) . ?
Zr1 C4 2.6318(13) . ?
Zr1 C18 2.6367(14) . ?
Zr1 C13 2.6376(13) . ?
N1 C33 1.457(2) . ?
N1 C34 1.466(2) . ?
N1 C37 1.474(2) . ?
C1 C2 1.406(2) . ?
C1 C9 1.4319(19) . ?
C1 C19 1.503(2) . ?
C2 C3 1.411(2) . ?
C3 C4 1.4281(19) . ?
C3 C22 1.511(2) . ?
C4 C5 1.4233(19) . ?
C4 C9 1.435(2) . ?
C5 C6 1.360(2) . ?
C6 C7 1.407(2) . ?
C7 C8 1.356(2) . ?
C8 C9 1.4156(19) . ?
C10 C11 1.415(2) . ?
C10 C18 1.429(2) . ?
C10 C25 1.509(2) . ?
C11 C12 1.409(2) . ?
C12 C13 1.423(2) . ?
C12 C28 1.495(2) . ?
C13 C14 1.413(2) . ?
C13 C18 1.4307(19) . ?
C14 C15 1.359(2) . ?
C15 C16 1.409(2) . ?
C16 C17 1.352(2) . ?
C17 C18 1.419(2) . ?
C19 C20 1.514(2) . ?
C19 C21 1.529(2) . ?
C22 C23 1.518(2) . ?
C22 C24 1.518(2) . ?
C25 C27 1.521(2) . ?
C25 C26 1.528(2) . ?
C28 C29 1.508(2) . ?
C28 C30 1.522(2) . ?
C31 C32 1.542(2) . ?
C32 C33 1.512(2) . ?
C32 C35 1.555(2) . ?
C34 C35 1.543(2) . ?
C35 C36 1.525(2) . ?
C37 C40 1.509(3) . ?
C37 C38 1.523(2) . ?
C37 C39 1.529(3) . ?
C1S C2S 1.495(4) . ?
C2S C3S 1.477(4) . ?
C3S C4S 1.491(3) . ?
C4S C5S 1.446(3) . ?
